data_7124687
loop_
_publ_author_name
'Alcaide, Benito'
'Almendros, Pedro'
'Cembell\'in, Sara'
'Fern\'andez, Israel'
'Mart\'inez Del Campo, Teresa'

_publ_section_title
;
 Stereoselective synthesis of strained cage compounds via gold-catalyzed
 allene functionalization.
;
_journal_issue 67
_journal_name_full 'Chemical communications (Cambridge, England)'
_journal_page_first 10265
_journal_page_last 10268
_journal_paper_doi 10.1039/c6cc03779h
_journal_volume 52
_journal_year 2016
_chemical_formula_sum 'C15 H14 N2 O3'
_chemical_formula_weight 270.28
_space_group_IT_number 14
_space_group_name_Hall '-P 2ybc'
_space_group_name_H-M_alt 'P 1 21/c 1'
_symmetry_cell_setting monoclinic
_symmetry_space_group_name_H-M 'P 1 21/c 1'
_atom_sites_solution_hydrogens geom
_atom_sites_solution_primary direct
_atom_sites_solution_secondary difmap
_audit_creation_method SHELXL-97
_audit_update_record
;
2013-09-11 deposited with the CCDC.
2016-07-25 downloaded from the CCDC.
;
_cell_angle_alpha 90.00
_cell_angle_beta 110.113(3)
_cell_angle_gamma 90.00
_cell_formula_units_Z 4
_cell_length_a 9.7836(14)
_cell_length_b 19.184(3)
_cell_length_c 7.2536(11)
_cell_measurement_reflns_used 1249
_cell_measurement_temperature 296(2)
_cell_measurement_theta_max 19.54
_cell_measurement_theta_min 3.07
_cell_volume 1278.4(3)
_computing_cell_refinement 'Bruker SMART'
_computing_data_collection 'Bruker SMART'
_computing_data_reduction 'Bruker SAINT'
_computing_molecular_graphics 'Bruker SHELXTL'
_computing_publication_material 'Bruker SHELXTL'
_computing_structure_refinement 'SHELXL-97 (Sheldrick, 1997)'
_computing_structure_solution 'SHELXS-97 (Sheldrick, 1990)'
_diffrn_ambient_temperature 296(2)
_diffrn_measured_fraction_theta_full 0.995
_diffrn_measured_fraction_theta_max 0.995
_diffrn_measurement_device_type 'CCD area detector'
_diffrn_measurement_method 'phi and omega scans'
_diffrn_radiation_monochromator graphite
_diffrn_radiation_source 'fine-focus sealed tube'
_diffrn_radiation_type MoK\a
_diffrn_radiation_wavelength 0.71073
_diffrn_reflns_av_R_equivalents 0.0866
_diffrn_reflns_av_sigmaI/netI 0.0885
_diffrn_reflns_limit_h_max 11
_diffrn_reflns_limit_h_min -7
_diffrn_reflns_limit_k_max 22
_diffrn_reflns_limit_k_min -22
_diffrn_reflns_limit_l_max 8
_diffrn_reflns_limit_l_min -8
_diffrn_reflns_number 9726
_diffrn_reflns_theta_full 25.00
_diffrn_reflns_theta_max 25.00
_diffrn_reflns_theta_min 2.12
_exptl_absorpt_coefficient_mu 0.099
_exptl_absorpt_correction_type none
_exptl_crystal_colour yellow
_exptl_crystal_density_diffrn 1.404
_exptl_crystal_density_method 'not measured'
_exptl_crystal_description prismatic
_exptl_crystal_F_000 568
_exptl_crystal_size_max 0.24
_exptl_crystal_size_mid 0.20
_exptl_crystal_size_min 0.06
_refine_diff_density_max 0.325
_refine_diff_density_min -0.231
_refine_diff_density_rms 0.049
_refine_ls_extinction_method none
_refine_ls_goodness_of_fit_ref 0.997
_refine_ls_hydrogen_treatment constr
_refine_ls_matrix_type full
_refine_ls_number_parameters 181
_refine_ls_number_reflns 2252
_refine_ls_number_restraints 0
_refine_ls_restrained_S_all 0.997
_refine_ls_R_factor_all 0.1275
_refine_ls_R_factor_gt 0.0531
_refine_ls_shift/su_max 0.000
_refine_ls_shift/su_mean 0.000
_refine_ls_structure_factor_coef Fsqd
_refine_ls_weighting_details 'calc w=1/[\s^2^(Fo^2^)+(0.0751P)^2^+0.0000P] where P=(Fo^2^+2Fc^2^)/3'
_refine_ls_weighting_scheme calc
_refine_ls_wR_factor_gt 0.1320
_refine_ls_wR_factor_ref 0.1653
_reflns_number_gt 1071
_reflns_number_total 2252
_reflns_threshold_expression >2sigma(I)
_cod_data_source_file c6cc03779h2.cif
_cod_data_source_block SC727p
_cod_depositor_comments
;
The following automatic conversions were performed:

data item '_symmetry_cell_setting' value 'Monoclinic' was changed to
'monoclinic' in accordance with the
/home/saulius/struct/COD-crude-data/automatic-downloads/DataCite-retrospective/RSC/depositions/lib/dictionaries/cif_core.dic
dictionary named 'cif_core.dic' version 2.4.2 last updated on
2011-04-26.

Automatic conversion script
Id: cif_fix_values 6909 2019-04-08 15:41:33Z antanas 
;
_cod_original_sg_symbol_H-M P2(1)/c
_cod_database_code 7124687

loop_
_symmetry_equiv_pos_as_xyz
'x, y, z'
'-x, y+1/2, -z+1/2'
'-x, -y, -z'
'x, -y-1/2, z-1/2'

loop_
_atom_site_label
_atom_site_type_symbol
_atom_site_fract_x
_atom_site_fract_y
_atom_site_fract_z
_atom_site_U_iso_or_equiv
_atom_site_adp_type
_atom_site_occupancy
_atom_site_symmetry_multiplicity
_atom_site_calc_flag
_atom_site_refinement_flags
N1 N 0.0197(3) -0.01911(13) 0.2452(4) 0.0440(8) Uani 1 1 d .
O1 O 0.3618(3) 0.12203(12) 0.2252(3) 0.0547(7) Uani 1 1 d .
C2 C 0.1448(4) 0.01631(17) 0.3371(5) 0.0449(9) Uani 1 1 d .
H2 H 0.2366 -0.0041 0.3785 0.054 Uiso 1 1 calc R
N2 N -0.1028(4) 0.21776(16) 0.3149(4) 0.0532(9) Uani 1 1 d .
O2 O 0.0164(3) 0.23906(13) 0.3265(5) 0.0942(12) Uani 1 1 d .
C3 C 0.1207(4) 0.08526(16) 0.3621(5) 0.0374(8) Uani 1 1 d .
C3A C -0.0356(3) 0.09352(15) 0.2774(4) 0.0351(8) Uani 1 1 d .
O3 O -0.1918(3) 0.25528(14) 0.3481(5) 0.0935(12) Uani 1 1 d .
C4 C -0.1425(4) 0.14585(16) 0.2511(5) 0.0401(9) Uani 1 1 d .
C5 C -0.2878(4) 0.13276(19) 0.1639(5) 0.0538(10) Uani 1 1 d .
H5 H -0.3547 0.1684 0.1524 0.065 Uiso 1 1 calc R
C6 C -0.3364(4) 0.0670(2) 0.0925(6) 0.0594(11) Uani 1 1 d .
H6 H -0.4356 0.0594 0.0310 0.071 Uiso 1 1 calc R
C7 C -0.2411(4) 0.0131(2) 0.1107(5) 0.0489(10) Uani 1 1 d .
H7 H -0.2738 -0.0309 0.0616 0.059 Uiso 1 1 calc R
C7A C -0.0935(4) 0.02650(16) 0.2052(5) 0.0383(8) Uani 1 1 d .
C8 C 0.0086(4) -0.09382(16) 0.2027(5) 0.0588(11) Uani 1 1 d .
H8A H -0.0917 -0.1062 0.1386 0.088 Uiso 1 1 calc R
H8B H 0.0475 -0.1195 0.3232 0.088 Uiso 1 1 calc R
H8C H 0.0628 -0.1049 0.1185 0.088 Uiso 1 1 calc R
C9 C 0.2394(3) 0.13729(16) 0.4483(5) 0.0404(9) Uani 1 1 d .
H9 H 0.2117 0.1704 0.5323 0.049 Uiso 1 1 calc R
C10 C 0.3876(4) 0.10586(19) 0.5576(5) 0.0527(10) Uani 1 1 d .
H10 H 0.4043 0.0733 0.6673 0.063 Uiso 1 1 calc R
C11 C 0.4582(4) 0.0977(2) 0.4064(6) 0.0598(11) Uani 1 1 d .
H11 H 0.5261 0.0594 0.4130 0.072 Uiso 1 1 calc R
C12 C 0.5001(4) 0.1576(2) 0.5476(6) 0.0613(11) Uani 1 1 d .
H12 H 0.5961 0.1617 0.6499 0.074 Uiso 1 1 calc R
C13 C 0.4197(4) 0.21895(19) 0.4292(6) 0.0576(11) Uani 1 1 d .
H13A H 0.4737 0.2416 0.3560 0.069 Uiso 1 1 calc R
H13B H 0.3914 0.2529 0.5084 0.069 Uiso 1 1 calc R
C14 C 0.2914(4) 0.17642(16) 0.2985(5) 0.0449(9) Uani 1 1 d .
H14 H 0.2163 0.2029 0.1981 0.054 Uiso 1 1 calc R

loop_
_atom_site_aniso_label
_atom_site_aniso_U_11
_atom_site_aniso_U_22
_atom_site_aniso_U_33
_atom_site_aniso_U_23
_atom_site_aniso_U_13
_atom_site_aniso_U_12
N1 0.0497(19) 0.0296(16) 0.0556(19) -0.0017(14) 0.0217(15) -0.0025(15)
O1 0.0518(16) 0.0621(17) 0.0535(17) -0.0086(13) 0.0223(14) -0.0058(13)
C2 0.038(2) 0.044(2) 0.053(2) 0.0061(17) 0.0164(18) 0.0044(18)
N2 0.046(2) 0.0405(19) 0.068(2) -0.0035(16) 0.0136(18) 0.0095(17)
O2 0.056(2) 0.0442(17) 0.172(4) -0.0180(18) 0.026(2) -0.0062(15)
C3 0.038(2) 0.0329(19) 0.042(2) 0.0010(15) 0.0146(16) 0.0006(16)
C3A 0.038(2) 0.0334(19) 0.0345(19) 0.0015(14) 0.0128(16) -0.0019(16)
O3 0.074(2) 0.066(2) 0.140(3) -0.0286(19) 0.035(2) 0.0168(17)
C4 0.040(2) 0.0339(19) 0.047(2) 0.0009(16) 0.0154(17) -0.0032(17)
C5 0.036(2) 0.057(3) 0.066(3) 0.004(2) 0.013(2) 0.0038(19)
C6 0.040(2) 0.066(3) 0.065(3) 0.000(2) 0.010(2) -0.008(2)
C7 0.048(2) 0.052(2) 0.045(2) -0.0054(18) 0.0133(19) -0.019(2)
C7A 0.044(2) 0.0352(19) 0.040(2) -0.0020(16) 0.0204(17) -0.0023(17)
C8 0.087(3) 0.031(2) 0.065(3) -0.0048(18) 0.034(2) -0.005(2)
C9 0.036(2) 0.042(2) 0.041(2) -0.0009(16) 0.0121(17) -0.0035(17)
C10 0.038(2) 0.064(3) 0.049(2) 0.0078(19) 0.0073(19) -0.0068(19)
C11 0.039(2) 0.071(3) 0.070(3) 0.000(2) 0.019(2) 0.010(2)
C12 0.039(2) 0.077(3) 0.061(3) -0.005(2) 0.009(2) -0.012(2)
C13 0.059(3) 0.060(3) 0.057(3) -0.012(2) 0.025(2) -0.021(2)
C14 0.042(2) 0.043(2) 0.048(2) -0.0023(17) 0.0131(18) -0.0052(17)

loop_
_atom_type_symbol
_atom_type_description
_atom_type_scat_dispersion_real
_atom_type_scat_dispersion_imag
_atom_type_scat_source
C C 0.0033 0.0016 'International Tables Vol C Tables 4.2.6.8 and 6.1.1.4'
H H 0.0000 0.0000 'International Tables Vol C Tables 4.2.6.8 and 6.1.1.4'
N N 0.0061 0.0033 'International Tables Vol C Tables 4.2.6.8 and 6.1.1.4'
O O 0.0106 0.0060 'International Tables Vol C Tables 4.2.6.8 and 6.1.1.4'

loop_
_geom_angle_atom_site_label_1
_geom_angle_atom_site_label_2
_geom_angle_atom_site_label_3
_geom_angle
C2 N1 C7A 108.2(3)
C2 N1 C8 125.7(3)
C7A N1 C8 126.1(3)
C11 O1 C14 98.5(3)
N1 C2 C3 112.5(3)
N1 C2 H2 123.8
C3 C2 H2 123.8
O2 N2 O3 121.6(3)
O2 N2 C4 119.0(3)
O3 N2 C4 119.4(3)
C2 C3 C3A 104.8(3)
C2 C3 C9 123.9(3)
C3A C3 C9 131.3(3)
C4 C3A C7A 114.0(3)
C4 C3A C3 139.4(3)
C7A C3A C3 106.6(3)
C5 C4 C3A 122.4(3)
C5 C4 N2 116.1(3)
C3A C4 N2 121.5(3)
C4 C5 C6 120.7(3)
C4 C5 H5 119.7
C6 C5 H5 119.7
C7 C6 C5 121.2(3)
C7 C6 H6 119.4
C5 C6 H6 119.4
C6 C7 C7A 117.7(3)
C6 C7 H7 121.2
C7A C7 H7 121.2
N1 C7A C7 128.0(3)
N1 C7A C3A 108.0(3)
C7 C7A C3A 124.0(3)
N1 C8 H8A 109.5
N1 C8 H8B 109.5
H8A C8 H8B 109.5
N1 C8 H8C 109.5
H8A C8 H8C 109.5
H8B C8 H8C 109.5
C3 C9 C10 114.7(3)
C3 C9 C14 115.3(3)
C10 C9 C14 94.2(3)
C3 C9 H9 110.6
C10 C9 H9 110.6
C14 C9 H9 110.6
C11 C10 C12 60.1(2)
C11 C10 C9 105.0(3)
C12 C10 C9 107.2(3)
C11 C10 H10 122.7
C12 C10 H10 122.7
C9 C10 H10 122.7
O1 C11 C10 108.7(3)
O1 C11 C12 108.7(3)
C10 C11 C12 60.2(2)
O1 C11 H11 121.3
C10 C11 H11 121.3
C12 C11 H11 121.3
C11 C12 C10 59.6(2)
C11 C12 C13 104.1(3)
C10 C12 C13 107.2(3)
C11 C12 H12 123.0
C10 C12 H12 123.0
C13 C12 H12 123.0
C12 C13 C14 95.3(3)
C12 C13 H13A 112.7
C14 C13 H13A 112.7
C12 C13 H13B 112.7
C14 C13 H13B 112.7
H13A C13 H13B 110.2
O1 C14 C13 102.7(3)
O1 C14 C9 102.8(3)
C13 C14 C9 102.9(3)
O1 C14 H14 115.5
C13 C14 H14 115.5
C9 C14 H14 115.5

loop_
_geom_bond_atom_site_label_1
_geom_bond_atom_site_label_2
_geom_bond_distance
N1 C2 1.357(4)
N1 C7A 1.362(4)
N1 C8 1.462(4)
O1 C11 1.408(4)
O1 C14 1.448(4)
C2 C3 1.366(4)
C2 H2 0.9300
N2 O2 1.211(3)
N2 O3 1.216(3)
N2 C4 1.464(4)
C3 C3A 1.447(4)
C3 C9 1.496(4)
C3A C4 1.414(4)
C3A C7A 1.430(4)
C4 C5 1.366(4)
C5 C6 1.383(5)
C5 H5 0.9300
C6 C7 1.368(5)
C6 H6 0.9300
C7 C7A 1.393(4)
C7 H7 0.9300
C8 H8A 0.9600
C8 H8B 0.9600
C8 H8C 0.9600
C9 C10 1.518(4)
C9 C14 1.544(4)
C9 H9 0.9800
C10 C11 1.492(5)
C10 C12 1.502(5)
C10 H10 0.9800
C11 C12 1.500(5)
C11 H11 0.9800
C12 C13 1.509(5)
C12 H12 0.9800
C13 C14 1.524(4)
C13 H13A 0.9700
C13 H13B 0.9700
C14 H14 0.9800

loop_
_geom_torsion_atom_site_label_1
_geom_torsion_atom_site_label_2
_geom_torsion_atom_site_label_3
_geom_torsion_atom_site_label_4
_geom_torsion
C7A N1 C2 C3 0.1(4)
C8 N1 C2 C3 -178.0(3)
N1 C2 C3 C3A 0.2(4)
N1 C2 C3 C9 -176.3(3)
C2 C3 C3A C4 177.6(4)
C9 C3 C3A C4 -6.3(7)
C2 C3 C3A C7A -0.4(4)
C9 C3 C3A C7A 175.7(3)
C7A C3A C4 C5 -0.1(5)
C3 C3A C4 C5 -178.0(4)
C7A C3A C4 N2 -179.6(3)
C3 C3A C4 N2 2.5(6)
O2 N2 C4 C5 -153.8(3)
O3 N2 C4 C5 23.6(5)
O2 N2 C4 C3A 25.6(5)
O3 N2 C4 C3A -157.0(3)
C3A C4 C5 C6 -1.6(5)
N2 C4 C5 C6 177.9(3)
C4 C5 C6 C7 1.4(6)
C5 C6 C7 C7A 0.6(5)
C2 N1 C7A C7 179.3(3)
C8 N1 C7A C7 -2.6(5)
C2 N1 C7A C3A -0.4(4)
C8 N1 C7A C3A 177.7(3)
C6 C7 C7A N1 177.9(3)
C6 C7 C7A C3A -2.5(5)
C4 C3A C7A N1 -178.1(3)
C3 C3A C7A N1 0.5(4)
C4 C3A C7A C7 2.2(5)
C3 C3A C7A C7 -179.2(3)
C2 C3 C9 C10 -15.9(5)
C3A C3 C9 C10 168.7(3)
C2 C3 C9 C14 92.0(4)
C3A C3 C9 C14 -83.4(4)
C3 C9 C10 C11 90.2(3)
C14 C9 C10 C11 -30.1(3)
C3 C9 C10 C12 153.1(3)
C14 C9 C10 C12 32.7(3)
C14 O1 C11 C10 32.3(3)
C14 O1 C11 C12 -31.6(3)
C12 C10 C11 O1 -101.4(3)
C9 C10 C11 O1 0.2(4)
C9 C10 C11 C12 101.5(3)
O1 C11 C12 C10 101.3(3)
O1 C11 C12 C13 -0.7(4)
C10 C11 C12 C13 -102.0(3)
C9 C10 C12 C11 -97.7(3)
C11 C10 C12 C13 96.5(3)
C9 C10 C12 C13 -1.2(4)
C11 C12 C13 C14 30.7(3)
C10 C12 C13 C14 -31.4(4)
C11 O1 C14 C13 53.1(3)
C11 O1 C14 C9 -53.5(3)
C12 C13 C14 O1 -52.3(3)
C12 C13 C14 C9 54.2(3)
C3 C9 C14 O1 -68.0(3)
C10 C9 C14 O1 51.9(3)
C3 C9 C14 C13 -174.5(3)
C10 C9 C14 C13 -54.6(3)
